data_4133658
loop_
_publ_author_name
'Wertjes, William C.'
'Okumura, Mikiko'
'Sarlah, David'

_publ_section_title
;
 Palladium-Catalyzed Dearomative syn-1,4-Diamination.
;
_journal_issue 1
_journal_name_full 'Journal of the American Chemical Society'
_journal_page_first 163
_journal_page_last 167
_journal_paper_doi 10.1021/jacs.8b13030
_journal_volume 141
_journal_year 2019
_chemical_formula_moiety 'C12 H18 N4 O2, H2 O'
_chemical_formula_sum 'C12 H20 N4 O3'
_chemical_formula_weight 268.32
_chemical_name_systematic benzene_MTAD_iPrNH2
_space_group_crystal_system triclinic
_space_group_IT_number 2
_space_group_name_Hall '-P 1'
_space_group_name_H-M_alt 'P -1'
_atom_sites_solution_hydrogens mixed
_atom_sites_solution_primary dual
_audit_creation_date 2018-10-23
_audit_creation_method
;
Olex2 1.2
(compiled 2017.03.28 svn.r3405 for OlexSys, GUI svn.r5335)
;
_cell_angle_alpha 69.1109(16)
_cell_angle_beta 76.8504(17)
_cell_angle_gamma 68.7540(16)
_cell_formula_units_Z 2
_cell_length_a 8.0480(3)
_cell_length_b 8.8580(4)
_cell_length_c 10.9924(5)
_cell_measurement_reflns_used 9860
_cell_measurement_temperature 100(2)
_cell_measurement_theta_max 26.42
_cell_measurement_theta_min 2.59
_cell_volume 678.01(5)
_computing_cell_refinement 'SAINT v8.37A (Bruker, 2015)'
_computing_data_reduction 'SAINT v8.37A (Bruker, 2015)'
_computing_molecular_graphics 'Olex2 (Dolomanov et al., 2009)'
_computing_publication_material 'Olex2 (Dolomanov et al., 2009)'
_computing_structure_refinement 'XL (Sheldrick, 2008)'
_computing_structure_solution 'ShelXT (Sheldrick, 2015)'
_diffrn_ambient_temperature 99.99
_diffrn_detector 'Bruker Photon 100 area detector'
_diffrn_detector_type 'photon counter area detector'
_diffrn_measured_fraction_theta_full 0.998
_diffrn_measured_fraction_theta_max 0.999
_diffrn_measurement_device 'kappa diffractometer'
_diffrn_measurement_device_type 'Bruker D8 Venture/Photon 100'
_diffrn_measurement_method '\f and \w scans'
_diffrn_radiation_monochromator 'multilayer mirrors'
_diffrn_radiation_probe x-ray
_diffrn_radiation_type MoK\a
_diffrn_radiation_wavelength 0.71073
_diffrn_reflns_av_R_equivalents 0.0192
_diffrn_reflns_av_unetI/netI 0.0255
_diffrn_reflns_Laue_measured_fraction_full 0.998
_diffrn_reflns_Laue_measured_fraction_max 0.999
_diffrn_reflns_limit_h_max 10
_diffrn_reflns_limit_h_min -10
_diffrn_reflns_limit_k_max 11
_diffrn_reflns_limit_k_min -11
_diffrn_reflns_limit_l_max 13
_diffrn_reflns_limit_l_min -13
_diffrn_reflns_number 5557
_diffrn_reflns_point_group_measured_fraction_full 0.998
_diffrn_reflns_point_group_measured_fraction_max 0.999
_diffrn_reflns_theta_full 25.242
_diffrn_reflns_theta_max 26.443
_diffrn_reflns_theta_min 2.588
_diffrn_source 'microfocus sealed X-ray tube'
_diffrn_source_target Mo
_diffrn_source_type 'Incoatec I\ms'
_diffrn_standards_number 0
_exptl_absorpt_coefficient_mu 0.096
_exptl_absorpt_correction_T_max 0.745372
_exptl_absorpt_correction_T_min 0.713362
_exptl_absorpt_correction_type multi-scan
_exptl_absorpt_process_details
;
 TWINABS-2012/1 (Bruker,2012) was used for absorption correction.
 
For component 1:
 wR2(int) was 0.0855 before and 0.0503 after correction.
 The Ratio of minimum to maximum transmission not present.
 The \l/2 correction factor is Not present
 
For component 2:
 wR2(int) was 0.0943 before and 0.0559 after correction.
 The Ratio of minimum to maximum transmission is 0.96.
 The \l/2 correction factor is Not present

Final HKLF 4 output contains 43855 reflections, Rint = 0.0573
 (27675 with I > 3sig(I), Rint = 0.0434)
;
_exptl_crystal_colour colourless
_exptl_crystal_colour_primary colourless
_exptl_crystal_density_diffrn 1.314
_exptl_crystal_description plate
_exptl_crystal_F_000 288
_exptl_crystal_recrystallization_method
'Crystallization was conducted by slow diffusion in dichloromethane/diethyl ether.'
_exptl_crystal_size_max 0.317
_exptl_crystal_size_mid 0.154
_exptl_crystal_size_min 0.08
_refine_diff_density_max 0.276
_refine_diff_density_min -0.229
_refine_diff_density_rms 0.044
_refine_ls_extinction_coef 0.071(5)
_refine_ls_extinction_expression Fc^*^=kFc[1+0.001xFc^2^\l^3^/sin(2\q)]^-1/4^
_refine_ls_extinction_method 'SHELXL-2014/7 (Sheldrick 2014'
_refine_ls_goodness_of_fit_ref 1.107
_refine_ls_hydrogen_treatment mixed
_refine_ls_matrix_type full
_refine_ls_number_parameters 188
_refine_ls_number_reflns 2779
_refine_ls_number_restraints 0
_refine_ls_restrained_S_all 1.107
_refine_ls_R_factor_all 0.0584
_refine_ls_R_factor_gt 0.0472
_refine_ls_shift/su_max 0.000
_refine_ls_shift/su_mean 0.000
_refine_ls_structure_factor_coef Fsqd
_refine_ls_weighting_details 'w=1/[\s^2^(Fo^2^)+(0.0265P)^2^+0.5207P] where P=(Fo^2^+2Fc^2^)/3'
_refine_ls_weighting_scheme calc
_refine_ls_wR_factor_gt 0.0940
_refine_ls_wR_factor_ref 0.0980
_reflns_Friedel_coverage 0.000
_reflns_number_gt 2426
_reflns_number_total 2779
_reflns_threshold_expression 'I > 2\s(I)'
_cod_data_source_file ja8b13030_si_002.cif
_cod_data_source_block d25pt4
_cod_database_code 4133658
_shelx_shelxl_version_number 2014/7
_shelx_space_group_comment
;
The symmetry employed for this shelxl refinement is uniquely defined
by the following loop, which should always be used as a source of
symmetry information in preference to the above space-group names.
They are only intended as comments.
;
_shelx_estimated_absorpt_t_max 0.992
_shelx_estimated_absorpt_t_min 0.970
_olex2_refinement_description
;
1. Fixed Uiso
 At 1.2 times of:
  All C(H) groups
 At 1.5 times of:
  All C(H,H,H) groups, All N(H,H) groups, All O(H,H) groups
2.a Ternary CH refined with riding coordinates:
 C1(H1), C4(H4), C10(H10)
2.b Aromatic/amide H refined with riding coordinates:
 C2(H2), C3(H3), C5(H5), C6(H6)
2.c Idealised Me refined as rotating group:
 C9(H9A,H9B,H9C), C11(H11A,H11B,H11C), C12(H12A,H12B,H12C)
;
_olex2_submission_original_sample_id benzene_MTAD_iPrNH2
_olex2_submission_special_instructions 'No special instructions were received'

loop_
_space_group_symop_operation_xyz
'x, y, z'
'-x, -y, -z'

loop_
_atom_site_label
_atom_site_type_symbol
_atom_site_fract_x
_atom_site_fract_y
_atom_site_fract_z
_atom_site_U_iso_or_equiv
_atom_site_adp_type
_atom_site_occupancy
_atom_site_site_symmetry_order
_atom_site_calc_flag
_atom_site_refinement_flags_posn
O1 O 1.09663(16) 0.77190(15) 0.41589(12) 0.0240(3) Uani 1 1 d .
O2 O 0.76853(15) 1.22399(13) 0.10617(11) 0.0188(3) Uani 1 1 d .
N1 N 0.81498(19) 0.93168(17) 0.18125(14) 0.0205(3) Uani 1 1 d .
N2 N 0.90729(19) 0.78862(17) 0.27687(14) 0.0213(3) Uani 1 1 d .
N3 N 0.95399(18) 1.02590(16) 0.26737(13) 0.0166(3) Uani 1 1 d .
N4 N 0.59196(18) 0.46510(17) 0.24068(13) 0.0164(3) Uani 1 1 d .
H4A H 0.672(3) 0.465(2) 0.2948(19) 0.025 Uiso 1 1 d R
H4B H 0.655(3) 0.381(2) 0.1952(19) 0.025 Uiso 1 1 d R
C1 C 0.6988(2) 0.9157(2) 0.10593(16) 0.0207(4) Uani 1 1 d .
H1 H 0.6685 1.0231 0.0317 0.025 Uiso 1 1 calc R
C2 C 0.5266(2) 0.8974(2) 0.18739(17) 0.0213(4) Uani 1 1 d .
H2 H 0.4606 0.9796 0.2316 0.026 Uiso 1 1 calc R
C3 C 0.4603(2) 0.7749(2) 0.20196(17) 0.0208(4) Uani 1 1 d .
H3 H 0.3496 0.7735 0.2554 0.025 Uiso 1 1 calc R
C4 C 0.5528(2) 0.63773(19) 0.13743(16) 0.0181(4) Uani 1 1 d .
H4 H 0.4723 0.6431 0.0778 0.022 Uiso 1 1 calc R
C5 C 0.7292(2) 0.6510(2) 0.06018(15) 0.0195(4) Uani 1 1 d .
H5 H 0.7968 0.5674 0.0176 0.023 Uiso 1 1 calc R
C6 C 0.7957(2) 0.7726(2) 0.04815(16) 0.0208(4) Uani 1 1 d .
H6 H 0.9107 0.7692 0.0005 0.025 Uiso 1 1 calc R
C7 C 0.9926(2) 0.8496(2) 0.32827(16) 0.0178(3) Uani 1 1 d .
C8 C 0.8380(2) 1.0764(2) 0.17669(15) 0.0162(3) Uani 1 1 d .
C9 C 1.0240(2) 1.1345(2) 0.30018(18) 0.0228(4) Uani 1 1 d .
H9A H 0.9952 1.2475 0.2355 0.034 Uiso 1 1 calc GR
H9B H 1.1544 1.0852 0.2997 0.034 Uiso 1 1 calc GR
H9C H 0.9695 1.1442 0.3875 0.034 Uiso 1 1 calc GR
C10 C 0.4359(2) 0.4170(2) 0.33110(17) 0.0216(4) Uani 1 1 d .
H10 H 0.3760 0.5017 0.3806 0.026 Uiso 1 1 calc R
C11 C 0.2999(3) 0.4187(2) 0.2549(2) 0.0320(5) Uani 1 1 d .
H11A H 0.2485 0.5346 0.1990 0.048 Uiso 1 1 calc GR
H11B H 0.2041 0.3794 0.3162 0.048 Uiso 1 1 calc GR
H11C H 0.3591 0.3432 0.2003 0.048 Uiso 1 1 calc GR
C12 C 0.5109(3) 0.2437(2) 0.42822(18) 0.0279(4) Uani 1 1 d .
H12A H 0.4140 0.2144 0.4946 0.042 Uiso 1 1 calc GR
H12B H 0.6035 0.2471 0.4708 0.042 Uiso 1 1 calc GR
H12C H 0.5634 0.1581 0.3818 0.042 Uiso 1 1 calc GR
O3 O 0.79877(19) 0.49782(17) 0.38259(13) 0.0283(3) Uani 1 1 d .
H3A H 0.843(3) 0.584(3) 0.355(2) 0.042 Uiso 1 1 d R
H3B H 0.854(3) 0.424(3) 0.445(2) 0.042 Uiso 1 1 d R

loop_
_atom_site_aniso_label
_atom_site_aniso_U_11
_atom_site_aniso_U_22
_atom_site_aniso_U_33
_atom_site_aniso_U_23
_atom_site_aniso_U_13
_atom_site_aniso_U_12
O1 0.0285(7) 0.0206(6) 0.0221(6) -0.0007(5) -0.0122(5) -0.0065(5)
O2 0.0247(6) 0.0119(5) 0.0183(6) -0.0026(4) -0.0049(5) -0.0044(5)
N1 0.0297(8) 0.0115(7) 0.0216(7) 0.0003(5) -0.0135(6) -0.0067(6)
N2 0.0279(8) 0.0132(7) 0.0219(7) 0.0009(6) -0.0117(6) -0.0060(6)
N3 0.0203(7) 0.0137(7) 0.0169(7) -0.0042(5) -0.0042(5) -0.0056(5)
N4 0.0194(7) 0.0132(7) 0.0170(7) -0.0043(5) -0.0033(6) -0.0049(5)
C1 0.0302(9) 0.0133(8) 0.0197(8) -0.0001(6) -0.0129(7) -0.0068(7)
C2 0.0236(9) 0.0146(8) 0.0254(9) -0.0069(7) -0.0125(7) 0.0011(6)
C3 0.0197(8) 0.0172(8) 0.0236(9) -0.0056(7) -0.0078(7) -0.0009(7)
C4 0.0233(9) 0.0130(8) 0.0182(8) -0.0012(6) -0.0091(7) -0.0054(6)
C5 0.0285(9) 0.0167(8) 0.0136(8) -0.0044(6) -0.0042(7) -0.0062(7)
C6 0.0276(9) 0.0207(9) 0.0137(8) -0.0018(6) -0.0026(7) -0.0102(7)
C7 0.0191(8) 0.0155(8) 0.0172(8) -0.0040(6) -0.0019(6) -0.0047(6)
C8 0.0179(8) 0.0155(8) 0.0153(8) -0.0061(6) -0.0004(6) -0.0047(6)
C9 0.0276(9) 0.0189(8) 0.0269(9) -0.0089(7) -0.0081(7) -0.0082(7)
C10 0.0219(9) 0.0195(8) 0.0241(9) -0.0086(7) 0.0037(7) -0.0091(7)
C11 0.0240(9) 0.0279(10) 0.0468(12) -0.0109(9) -0.0051(9) -0.0109(8)
C12 0.0343(10) 0.0253(9) 0.0234(9) -0.0038(7) 0.0024(8) -0.0153(8)
O3 0.0397(8) 0.0198(7) 0.0286(7) 0.0044(5) -0.0193(6) -0.0150(6)

loop_
_atom_type_symbol
_atom_type_description
_atom_type_scat_dispersion_real
_atom_type_scat_dispersion_imag
_atom_type_scat_source
C C 0.0033 0.0016 'International Tables Vol C Tables 4.2.6.8 and 6.1.1.4'
H H 0.0000 0.0000 'International Tables Vol C Tables 4.2.6.8 and 6.1.1.4'
N N 0.0061 0.0033 'International Tables Vol C Tables 4.2.6.8 and 6.1.1.4'
O O 0.0106 0.0060 'International Tables Vol C Tables 4.2.6.8 and 6.1.1.4'

loop_
_geom_angle_atom_site_label_1
_geom_angle_atom_site_label_2
_geom_angle_atom_site_label_3
_geom_angle
N2 N1 C1 120.41(12)
C8 N1 N2 113.05(13)
C8 N1 C1 126.39(14)
C7 N2 N1 104.18(12)
C7 N3 C9 124.47(13)
C8 N3 C7 109.07(13)
C8 N3 C9 126.43(13)
H4A N4 H4B 108.9(16)
C4 N4 H4A 105.8(11)
C4 N4 H4B 107.1(11)
C10 N4 H4A 107.3(11)
C10 N4 H4B 109.7(11)
C10 N4 C4 117.75(13)
N1 C1 H1 107.6
N1 C1 C2 110.89(14)
N1 C1 C6 110.40(14)
C2 C1 H1 107.6
C2 C1 C6 112.59(14)
C6 C1 H1 107.6
C1 C2 H2 117.8
C3 C2 C1 124.47(16)
C3 C2 H2 117.8
C2 C3 H3 118.7
C2 C3 C4 122.59(16)
C4 C3 H3 118.7
N4 C4 H4 109.0
C3 C4 N4 109.83(13)
C3 C4 H4 109.0
C5 C4 N4 106.67(13)
C5 C4 C3 113.25(13)
C5 C4 H4 109.0
C4 C5 H5 118.2
C6 C5 C4 123.59(15)
C6 C5 H5 118.2
C1 C6 H6 118.3
C5 C6 C1 123.34(16)
C5 C6 H6 118.3
O1 C7 N2 128.99(15)
O1 C7 N3 121.50(14)
N2 C7 N3 109.50(14)
O2 C8 N1 128.01(15)
O2 C8 N3 127.85(14)
N1 C8 N3 104.13(13)
N3 C9 H9A 109.5
N3 C9 H9B 109.5
N3 C9 H9C 109.5
H9A C9 H9B 109.5
H9A C9 H9C 109.5
H9B C9 H9C 109.5
N4 C10 H10 108.5
N4 C10 C11 111.15(14)
N4 C10 C12 107.47(14)
C11 C10 H10 108.5
C11 C10 C12 112.49(15)
C12 C10 H10 108.5
C10 C11 H11A 109.5
C10 C11 H11B 109.5
C10 C11 H11C 109.5
H11A C11 H11B 109.5
H11A C11 H11C 109.5
H11B C11 H11C 109.5
C10 C12 H12A 109.5
C10 C12 H12B 109.5
C10 C12 H12C 109.5
H12A C12 H12B 109.5
H12A C12 H12C 109.5
H12B C12 H12C 109.5
H3A O3 H3B 108(2)

loop_
_geom_bond_atom_site_label_1
_geom_bond_atom_site_label_2
_geom_bond_distance
O1 C7 1.256(2)
O2 C8 1.2519(19)
N1 N2 1.4092(18)
N1 C1 1.453(2)
N1 C8 1.343(2)
N2 C7 1.321(2)
N3 C7 1.407(2)
N3 C8 1.367(2)
N3 C9 1.451(2)
N4 H4A 0.98(2)
N4 H4B 0.97(2)
N4 C4 1.5171(19)
N4 C10 1.505(2)
C1 H1 1.0000
C1 C2 1.497(3)
C1 C6 1.500(2)
C2 H2 0.9500
C2 C3 1.322(2)
C3 H3 0.9500
C3 C4 1.501(2)
C4 H4 1.0000
C4 C5 1.501(2)
C5 H5 0.9500
C5 C6 1.322(2)
C6 H6 0.9500
C9 H9A 0.9800
C9 H9B 0.9800
C9 H9C 0.9800
C10 H10 1.0000
C10 C11 1.515(3)
C10 C12 1.521(2)
C11 H11A 0.9800
C11 H11B 0.9800
C11 H11C 0.9800
C12 H12A 0.9800
C12 H12B 0.9800
C12 H12C 0.9800
O3 H3A 0.88(2)
O3 H3B 0.84(3)

loop_
_geom_hbond_atom_site_label_D
_geom_hbond_atom_site_label_H
_geom_hbond_atom_site_label_A
_geom_hbond_distance_DH
_geom_hbond_distance_HA
_geom_hbond_distance_DA
_geom_hbond_angle_DHA
_geom_hbond_site_symmetry_A
N4 H4A O3 0.98(2) 1.70(2) 2.6723(18) 171.5(17) .
N4 H4B O2 0.97(2) 1.84(2) 2.8041(18) 178.0(17) 1_545
O3 H3A N2 0.88(2) 1.92(3) 2.7897(19) 170(2) .
O3 H3B O1 0.84(3) 1.84(3) 2.6345(17) 157(2) 2_766

loop_
_geom_torsion_atom_site_label_1
_geom_torsion_atom_site_label_2
_geom_torsion_atom_site_label_3
_geom_torsion_atom_site_label_4
_geom_torsion
N1 N2 C7 O1 -178.37(17)
N1 N2 C7 N3 0.40(18)
N1 C1 C2 C3 -127.82(17)
N1 C1 C6 C5 129.24(17)
N2 N1 C1 C2 74.82(19)
N2 N1 C1 C6 -50.7(2)
N2 N1 C8 O2 -177.08(15)
N2 N1 C8 N3 2.56(18)
N4 C4 C5 C6 -121.96(17)
C1 N1 N2 C7 -177.69(15)
C1 N1 C8 O2 -1.6(3)
C1 N1 C8 N3 178.05(15)
C1 C2 C3 C4 0.2(3)
C2 C1 C6 C5 4.7(2)
C2 C3 C4 N4 121.32(17)
C2 C3 C4 C5 2.2(2)
C3 C4 C5 C6 -1.0(2)
C4 N4 C10 C11 59.05(19)
C4 N4 C10 C12 -177.46(14)
C4 C5 C6 C1 -2.6(3)
C6 C1 C2 C3 -3.6(2)
C7 N3 C8 O2 177.44(16)
C7 N3 C8 N1 -2.20(17)
C8 N1 N2 C7 -1.90(19)
C8 N1 C1 C2 -100.37(19)
C8 N1 C1 C6 134.13(17)
C8 N3 C7 O1 -179.98(15)
C8 N3 C7 N2 1.14(18)
C9 N3 C7 O1 -1.6(2)
C9 N3 C7 N2 179.53(15)
C9 N3 C8 O2 -0.9(3)
C9 N3 C8 N1 179.45(15)
C10 N4 C4 C3 58.08(18)
C10 N4 C4 C5 -178.83(13)
